data_2016136
loop_
_publ_author_name
'Bindya, S.'
'Wong, Wing-Tak'
'Ashok, M. A.'
'Yathirajan, H. S.'
'Rathore, R. S.'

_publ_section_title
;
 Amitriptylinium picrate: conformational disorder
;
_journal_coeditor_code FA3097
_journal_issue 9
_journal_name_full 'Acta Crystallographica Section C'
_journal_page_first o546
_journal_page_last o548
_journal_paper_doi 10.1107/S0108270107037468
_journal_volume 63
_journal_year 2007
_chemical_formula_iupac 'C20 H24 N + , C6 H2 N3 O7 -'
_chemical_formula_moiety 'C20 H24 N + , C6 H2 N3 O7 -'
_chemical_formula_sum 'C26 H26 N4 O7'
_chemical_formula_weight 506.51
_chemical_melting_point 393
_chemical_name_common
;
Amitriptylinium picrate
;
_chemical_name_systematic
;
3-(10,11-dihydro-5H-dibenzo[a,d][7]annulen-5-ylidene)-N,N-dimethylpropan-1-
aminium 2,4,6-trinitrophenolate
;
_space_group_IT_number 2
_symmetry_cell_setting triclinic
_symmetry_space_group_name_Hall '-P 1'
_symmetry_space_group_name_H-M 'P -1'
_atom_sites_solution_hydrogens geom
_atom_sites_solution_primary direct
_atom_sites_solution_secondary difmap
_cell_angle_alpha 73.357(2)
_cell_angle_beta 79.305(3)
_cell_angle_gamma 85.411(4)
_cell_formula_units_Z 2
_cell_length_a 10.0649(11)
_cell_length_b 11.0187(12)
_cell_length_c 12.0352(13)
_cell_measurement_reflns_used 8561
_cell_measurement_temperature 301.0(10)
_cell_measurement_theta_max 27.6
_cell_measurement_theta_min 1.9
_cell_volume 1256.1(2)
_computing_cell_refinement 'SAINT (Bruker, 1999)'
_computing_data_collection 'SMART (Bruker, 1999)'
_computing_data_reduction SAINT
_computing_molecular_graphics 'ORTEP-3 (Farrugia, 1997) and PLATON (Spek, 2003)'
_computing_publication_material SHELXL97
_computing_structure_refinement 'SHELXL97 (Sheldrick, 1997)'
_computing_structure_solution 'SIR92 (Altomare <i>et al.</i>,  1994)'
_diffrn_ambient_temperature 301.0(10)
_diffrn_measured_fraction_theta_full 0.980
_diffrn_measured_fraction_theta_max 0.974
_diffrn_measurement_device_type 'Bruker SMART CCD area-detector'
_diffrn_measurement_method '\w and \f'
_diffrn_radiation_monochromator graphite
_diffrn_radiation_source 'fine-focus sealed tube'
_diffrn_radiation_type MoK\a
_diffrn_radiation_wavelength 0.71073
_diffrn_reflns_av_R_equivalents 0.0398
_diffrn_reflns_av_sigmaI/netI 0.0307
_diffrn_reflns_limit_h_max 12
_diffrn_reflns_limit_h_min -12
_diffrn_reflns_limit_k_max 10
_diffrn_reflns_limit_k_min -13
_diffrn_reflns_limit_l_max 10
_diffrn_reflns_limit_l_min -14
_diffrn_reflns_number 7632
_diffrn_reflns_theta_full 25.00
_diffrn_reflns_theta_max 26.00
_diffrn_reflns_theta_min 1.93
_exptl_absorpt_coefficient_mu 0.099
_exptl_absorpt_correction_T_max 0.975
_exptl_absorpt_correction_T_min 0.969
_exptl_absorpt_correction_type multi-scan
_exptl_absorpt_process_details '(SADABS; Sheldrick, 1996)'
_exptl_crystal_colour yellow
_exptl_crystal_density_diffrn 1.339
_exptl_crystal_density_method 'not measured'
_exptl_crystal_description block
_exptl_crystal_F_000 532
_exptl_crystal_size_max 0.48
_exptl_crystal_size_mid 0.31
_exptl_crystal_size_min 0.26
_refine_diff_density_max 0.194
_refine_diff_density_min -0.304
_refine_ls_extinction_method none
_refine_ls_goodness_of_fit_ref 1.063
_refine_ls_hydrogen_treatment constr
_refine_ls_matrix_type full
_refine_ls_number_parameters 365
_refine_ls_number_reflns 4802
_refine_ls_number_restraints 15
_refine_ls_restrained_S_all 1.079
_refine_ls_R_factor_all 0.0724
_refine_ls_R_factor_gt 0.0575
_refine_ls_shift/su_max 0.000
_refine_ls_shift/su_mean 0.000
_refine_ls_structure_factor_coef Fsqd
_refine_ls_weighting_details 'calc w = 1/[\s^2^(Fo^2^)+(0.0969P)^2^+0.2066P] where P=(Fo^2^+2Fc^2^)/3'
_refine_ls_weighting_scheme calc
_refine_ls_wR_factor_gt 0.1620
_refine_ls_wR_factor_ref 0.1783
_reflns_number_gt 3598
_reflns_number_total 4802
_reflns_threshold_expression I>2\s(I)
_cod_data_source_file fa3097.cif
_cod_data_source_block I
_cod_database_code 2016136
_cod_database_fobs_code 2016136

loop_
_symmetry_equiv_pos_as_xyz
'x, y, z'
'-x, -y, -z'

loop_
_atom_site_type_symbol
_atom_site_label
_atom_site_fract_x
_atom_site_fract_y
_atom_site_fract_z
_atom_site_U_iso_or_equiv
_atom_site_adp_type
_atom_site_calc_flag
_atom_site_refinement_flags
_atom_site_occupancy
_atom_site_disorder_assembly
_atom_site_disorder_group
N N1 0.21789(17) -0.10900(15) 0.20423(15) 0.0578(4) Uani d D 1 . .
H H1 0.2451 -0.0554 0.2355 0.069 Uiso d PR 0.60 A .
H H1' 0.2427 -0.0633 0.2446 0.069 Uiso d PR 0.40 . .
C C1 0.1550(4) -0.0369(3) 0.1062(3) 0.0613(8) Uani d PD 0.60 A 1
H H1A 0.1264 -0.0943 0.0679 0.074 Uiso calc PR 0.60 A 1
H H1B 0.2205 0.0192 0.0493 0.074 Uiso calc PR 0.60 A 1
C C2 0.1260(5) -0.2010(3) 0.2990(3) 0.0752(10) Uani d PD 0.60 A 1
H H2A 0.0554 -0.1549 0.3364 0.113 Uiso calc PR 0.60 A 1
H H2B 0.1774 -0.2517 0.3564 0.113 Uiso calc PR 0.60 A 1
H H2C 0.0869 -0.2550 0.2644 0.113 Uiso calc PR 0.60 A 1
C C3 0.3406(5) -0.1852(5) 0.1620(5) 0.0903(14) Uani d PD 0.60 A 1
H H3A 0.3124 -0.2424 0.1244 0.135 Uiso calc PR 0.60 A 1
H H3B 0.3811 -0.2327 0.2282 0.135 Uiso calc PR 0.60 A 1
H H3C 0.4053 -0.1285 0.1070 0.135 Uiso calc PR 0.60 A 1
C C1' 0.0664(5) -0.0886(4) 0.2073(4) 0.0542(11) Uani d PD 0.40 A 2
H H1'B 0.0353 -0.1453 0.1696 0.065 Uiso calc PR 0.40 A 2
H H1'A 0.0210 -0.1102 0.2887 0.065 Uiso calc PR 0.40 A 2
C C2' 0.2541(8) -0.2364(5) 0.2594(8) 0.092(2) Uani d PD 0.40 A 2
H H2'A 0.2127 -0.2585 0.3408 0.138 Uiso calc PR 0.40 A 2
H H2'B 0.3507 -0.2450 0.2535 0.138 Uiso calc PR 0.40 A 2
H H2'C 0.2236 -0.2917 0.2212 0.138 Uiso calc PR 0.40 A 2
C C3' 0.2892(6) -0.0569(7) 0.0789(5) 0.0844(18) Uani d PD 0.40 A 2
H H3'A 0.2547 -0.0954 0.0283 0.127 Uiso calc PR 0.40 A 2
H H3'B 0.3846 -0.0753 0.0748 0.127 Uiso calc PR 0.40 A 2
H H3'C 0.2737 0.0332 0.0541 0.127 Uiso calc PR 0.40 A 2
C C4 0.0276(2) 0.04485(19) 0.1474(2) 0.0628(5) Uani d D 1 . .
H H4B -0.0086 0.0956 0.0788 0.075 Uiso calc PR 0.60 A 1
H H4A -0.0422 -0.0117 0.1971 0.075 Uiso calc PR 0.60 A 1
H H4'A 0.0755 0.0692 0.0669 0.075 Uiso calc PR 0.40 A 2
H H4'B -0.0687 0.0518 0.1457 0.075 Uiso calc PR 0.40 A 2
C C5 0.06332(18) 0.13026(17) 0.21367(17) 0.0520(4) Uani d D 1 A .
H H5 0.0504 0.0990 0.2952 0.062 Uiso calc R 1 . .
C C6 0.11195(17) 0.24703(16) 0.16755(16) 0.0467(4) Uani d . 1 . .
C C7 0.14899(18) 0.31612(16) 0.24633(16) 0.0483(4) Uani d . 1 A .
C C8 0.26852(18) 0.38545(16) 0.22145(18) 0.0530(4) Uani d . 1 . .
C C9 0.3739(2) 0.4027(2) 0.1112(2) 0.0661(5) Uani d . 1 A .
H H9A 0.4621 0.3968 0.1341 0.079 Uiso calc R 1 . .
H H9B 0.3626 0.4881 0.0617 0.079 Uiso calc R 1 . .
C C10 0.3756(2) 0.3124(2) 0.0364(2) 0.0675(6) Uani d . 1 . .
H H10A 0.4588 0.3219 -0.0205 0.081 Uiso calc R 1 A .
H H10B 0.3738 0.2258 0.0863 0.081 Uiso calc R 1 . .
C C11 0.2569(2) 0.33699(19) -0.02738(18) 0.0613(5) Uani d . 1 A .
C C12 0.12773(19) 0.30972(16) 0.03873(16) 0.0512(4) Uani d . 1 A .
C C13 0.0155(2) 0.34122(18) -0.01699(19) 0.0604(5) Uani d . 1 . .
H H13 -0.0708 0.3246 0.0266 0.073 Uiso calc R 1 A .
C C14 0.0316(3) 0.3975(2) -0.1375(2) 0.0767(7) Uani d . 1 A .
H H14 -0.0439 0.4190 -0.1743 0.092 Uiso calc R 1 . .
C C15 0.1587(3) 0.4213(3) -0.2024(2) 0.0921(8) Uani d . 1 . .
H H15 0.1696 0.4576 -0.2834 0.110 Uiso calc R 1 A .
C C16 0.2701(3) 0.3914(3) -0.1477(2) 0.0863(7) Uani d . 1 A .
H H16 0.3559 0.4080 -0.1923 0.104 Uiso calc R 1 . .
C C17 0.0608(2) 0.31185(18) 0.35147(18) 0.0580(5) Uani d . 1 . .
H H17 -0.0187 0.2674 0.3685 0.070 Uiso calc R 1 A .
C C18 0.0876(3) 0.3713(2) 0.4308(2) 0.0710(6) Uani d . 1 A .
H H18 0.0271 0.3663 0.5004 0.085 Uiso calc R 1 . .
C C19 0.2042(3) 0.4382(2) 0.4067(2) 0.0746(6) Uani d . 1 . .
H H19 0.2230 0.4791 0.4595 0.090 Uiso calc R 1 A .
C C20 0.2921(2) 0.44377(18) 0.3043(2) 0.0652(5) Uani d . 1 A .
H H20 0.3711 0.4884 0.2892 0.078 Uiso calc R 1 . .
O O1 0.38766(16) 0.01416(17) 0.27372(15) 0.0802(5) Uani d . 1 . .
O O2 0.1928(2) -0.0525(2) 0.45912(19) 0.1015(6) Uani d . 1 . .
O O3 0.1707(2) 0.0474(2) 0.5895(2) 0.1137(8) Uani d . 1 . .
O O4 0.4912(3) 0.3318(2) 0.6002(2) 0.1207(8) Uani d . 1 . .
O O5 0.6752(3) 0.3624(2) 0.4709(2) 0.1272(9) Uani d . 1 . .
O O6 0.6970(2) 0.2155(2) 0.12202(18) 0.1099(7) Uani d . 1 . .
O O7 0.6535(3) 0.0179(3) 0.1766(2) 0.1277(9) Uani d . 1 . .
N N2 0.23066(18) 0.02555(19) 0.50083(17) 0.0704(5) Uani d . 1 . .
N N3 0.5638(3) 0.3145(2) 0.5124(2) 0.0890(7) Uani d . 1 . .
N N4 0.6396(2) 0.1233(2) 0.19054(19) 0.0804(6) Uani d . 1 . .
C C21 0.42561(19) 0.07393(19) 0.33499(18) 0.0548(5) Uani d . 1 . .
C C22 0.35468(18) 0.09219(18) 0.44411(17) 0.0539(5) Uani d . 1 . .
C C23 0.3981(2) 0.16923(19) 0.50119(18) 0.0596(5) Uani d . 1 . .
H H23 0.3476 0.1784 0.5715 0.072 Uiso calc R 1 . .
C C24 0.5174(2) 0.23295(19) 0.45338(19) 0.0613(5) Uani d . 1 . .
C C25 0.5947(2) 0.2185(2) 0.35057(18) 0.0612(5) Uani d . 1 . .
H H25 0.6750 0.2613 0.3191 0.073 Uiso calc R 1 . .
C C26 0.55176(19) 0.1410(2) 0.29632(17) 0.0575(5) Uani d . 1 . .

loop_
_atom_site_aniso_label
_atom_site_aniso_U_11
_atom_site_aniso_U_22
_atom_site_aniso_U_33
_atom_site_aniso_U_12
_atom_site_aniso_U_13
_atom_site_aniso_U_23
N1 0.0682(10) 0.0547(9) 0.0600(10) -0.0035(7) -0.0147(7) -0.0282(8)
C1 0.080(2) 0.0573(19) 0.0530(18) -0.0037(16) -0.0167(16) -0.0212(15)
C2 0.106(3) 0.054(2) 0.067(2) -0.016(2) -0.020(2) -0.0111(18)
C3 0.086(3) 0.101(3) 0.105(4) 0.026(3) -0.028(3) -0.064(3)
C1' 0.066(3) 0.042(2) 0.059(3) -0.0167(19) -0.010(2) -0.018(2)
C2' 0.101(5) 0.054(3) 0.131(6) 0.008(3) -0.043(5) -0.029(4)
C3' 0.083(4) 0.114(5) 0.063(3) -0.008(3) 0.005(3) -0.045(4)
C4 0.0691(12) 0.0493(10) 0.0752(14) -0.0070(9) -0.0276(10) -0.0143(10)
C5 0.0555(10) 0.0444(9) 0.0552(10) -0.0057(7) -0.0109(8) -0.0105(8)
C6 0.0437(9) 0.0404(9) 0.0533(10) -0.0002(6) -0.0057(7) -0.0105(8)
C7 0.0516(9) 0.0362(8) 0.0545(10) -0.0020(7) -0.0081(8) -0.0088(7)
C8 0.0558(10) 0.0378(9) 0.0623(11) -0.0049(7) -0.0128(8) -0.0064(8)
C9 0.0545(11) 0.0635(12) 0.0734(14) -0.0154(9) -0.0060(9) -0.0077(11)
C10 0.0535(11) 0.0714(13) 0.0674(13) -0.0069(9) 0.0070(9) -0.0126(11)
C11 0.0689(12) 0.0551(11) 0.0539(11) -0.0047(9) -0.0015(9) -0.0101(9)
C12 0.0605(11) 0.0383(9) 0.0533(10) -0.0014(7) -0.0091(8) -0.0108(8)
C13 0.0714(12) 0.0437(10) 0.0686(13) -0.0014(8) -0.0189(10) -0.0152(9)
C14 0.1095(19) 0.0529(12) 0.0733(15) 0.0003(12) -0.0412(14) -0.0109(11)
C15 0.131(2) 0.0850(18) 0.0545(13) -0.0169(16) -0.0200(15) -0.0033(12)
C16 0.0964(18) 0.0905(18) 0.0604(14) -0.0188(14) 0.0050(12) -0.0099(13)
C17 0.0636(11) 0.0471(10) 0.0604(11) -0.0038(8) -0.0030(9) -0.0145(9)
C18 0.0930(16) 0.0578(12) 0.0619(13) -0.0023(11) -0.0024(11) -0.0230(11)
C19 0.1038(18) 0.0532(12) 0.0771(15) -0.0019(11) -0.0260(13) -0.0277(11)
C20 0.0728(13) 0.0432(10) 0.0818(15) -0.0094(9) -0.0226(11) -0.0127(10)
O1 0.0775(10) 0.0943(12) 0.0866(11) -0.0149(8) -0.0220(8) -0.0446(10)
O2 0.0939(13) 0.1065(15) 0.1022(15) -0.0477(11) -0.0135(10) -0.0158(12)
O3 0.0899(14) 0.141(2) 0.0946(15) -0.0274(12) 0.0273(11) -0.0291(14)
O4 0.177(2) 0.1136(17) 0.0990(16) -0.0020(15) -0.0406(15) -0.0625(14)
O5 0.156(2) 0.1140(17) 0.134(2) -0.0628(16) -0.0425(16) -0.0416(15)
O6 0.0909(13) 0.1459(19) 0.0836(13) -0.0398(13) 0.0192(10) -0.0291(13)
O7 0.1340(19) 0.1295(19) 0.1262(19) -0.0096(15) 0.0244(14) -0.0738(17)
N2 0.0585(10) 0.0744(12) 0.0650(11) -0.0060(9) -0.0091(9) 0.0018(10)
N3 0.127(2) 0.0711(14) 0.0834(16) -0.0101(13) -0.0412(14) -0.0272(12)
N4 0.0631(11) 0.1083(17) 0.0726(13) -0.0104(11) -0.0034(9) -0.0324(13)
C21 0.0543(10) 0.0553(11) 0.0580(11) -0.0028(8) -0.0181(8) -0.0154(9)
C22 0.0491(10) 0.0523(10) 0.0568(11) -0.0031(8) -0.0136(8) -0.0064(9)
C23 0.0678(12) 0.0590(11) 0.0498(10) 0.0060(9) -0.0141(9) -0.0113(9)
C24 0.0764(13) 0.0535(11) 0.0607(12) -0.0053(9) -0.0268(10) -0.0157(9)
C25 0.0582(11) 0.0627(12) 0.0621(12) -0.0116(9) -0.0182(9) -0.0086(10)
C26 0.0505(10) 0.0684(12) 0.0537(11) -0.0040(8) -0.0104(8) -0.0157(9)

loop_
_atom_type_symbol
_atom_type_description
_atom_type_scat_dispersion_real
_atom_type_scat_dispersion_imag
_atom_type_scat_source
C C 0.0033 0.0016 'International Tables Vol C Tables 4.2.6.8 and 6.1.1.4'
H H 0.0000 0.0000 'International Tables Vol C Tables 4.2.6.8 and 6.1.1.4'
N N 0.0061 0.0033 'International Tables Vol C Tables 4.2.6.8 and 6.1.1.4'
O O 0.0106 0.0060 'International Tables Vol C Tables 4.2.6.8 and 6.1.1.4'

loop_
_geom_angle_atom_site_label_1
_geom_angle_atom_site_label_2
_geom_angle_atom_site_label_3
_geom_angle
C1 N1 C2 114.5(2)
C2' N1 C3' 115.0(5)
C2' N1 C1' 112.5(4)
C3' N1 C1' 108.8(3)
C1 N1 C3 110.5(3)
C2 N1 C3 107.3(3)
C1 N1 H1 107.5
C2 N1 H1 108.3
C3 N1 H1 108.7
C2' N1 H1' 106.1
C3' N1 H1' 106.2
C1' N1 H1' 107.9
N1 C1 C4 111.6(2)
N1 C1 H1A 109.3
C4 C1 H1A 109.3
N1 C1 H1B 109.3
C4 C1 H1B 109.3
H1A C1 H1B 108.0
N1 C2 H2A 109.5
N1 C2 H2B 109.5
N1 C2 H2C 109.5
H2A C2 H2B 109.5
H2A C2 H2C 109.5
H2B C2 H2C 109.5
N1 C3 H3A 109.5
N1 C3 H3B 109.5
N1 C3 H3C 109.5
H3A C3 H3B 109.5
H3A C3 H3C 109.5
H3B C3 H3C 109.5
C4 C1' N1 112.8(3)
C4 C1' H1'B 109.0
N1 C1' H1'B 109.0
C4 C1' H1'A 109.0
N1 C1' H1'A 109.0
H1'B C1' H1'A 107.8
N1 C2' H2'A 109.5
N1 C2' H2'B 109.5
H2'A C2' H2'B 109.5
N1 C2' H2'C 109.5
H2'A C2' H2'C 109.5
H2'B C2' H2'C 109.5
N1 C3' H3'A 109.5
N1 C3' H3'B 109.5
H3'A C3' H3'B 109.5
N1 C3' H3'C 109.5
H3'A C3' H3'C 109.5
H3'B C3' H3'C 109.5
C5 C4 C1' 108.6(2)
C5 C4 C1 112.01(18)
C5 C4 H4B 109.2
C1 C4 H4B 109.2
C5 C4 H4A 109.2
C1 C4 H4A 109.2
H4B C4 H4A 107.9
C5 C4 H4'A 110.0
C1' C4 H4'A 110.0
C5 C4 H4'B 110.0
C1' C4 H4'B 110.0
H4'A C4 H4'B 108.3
C6 C5 C4 126.66(18)
C6 C5 H5 116.7
C4 C5 H5 116.7
C5 C6 C7 119.50(17)
C5 C6 C12 121.16(17)
C7 C6 C12 119.34(14)
C17 C7 C8 118.07(17)
C17 C7 C6 117.95(16)
C8 C7 C6 123.98(16)
C20 C8 C7 118.03(18)
C20 C8 C9 116.58(17)
C7 C8 C9 125.39(17)
C8 C9 C10 118.28(16)
C8 C9 H9A 107.7
C10 C9 H9A 107.7
C8 C9 H9B 107.7
C10 C9 H9B 107.7
H9A C9 H9B 107.1
C11 C10 C9 111.64(18)
C11 C10 H10A 109.3
C9 C10 H10A 109.3
C11 C10 H10B 109.3
C9 C10 H10B 109.3
H10A C10 H10B 108.0
C16 C11 C12 119.0(2)
C16 C11 C10 122.5(2)
C12 C11 C10 118.36(18)
C13 C12 C11 119.38(19)
C13 C12 C6 120.82(17)
C11 C12 C6 119.80(17)
C14 C13 C12 120.3(2)
C14 C13 H13 119.8
C12 C13 H13 119.8
C15 C14 C13 120.1(2)
C15 C14 H14 120.0
C13 C14 H14 120.0
C14 C15 C16 119.9(2)
C14 C15 H15 120.0
C16 C15 H15 120.0
C15 C16 C11 121.3(2)
C15 C16 H16 119.4
C11 C16 H16 119.4
C18 C17 C7 122.08(19)
C18 C17 H17 119.0
C7 C17 H17 119.0
C17 C18 C19 119.8(2)
C17 C18 H18 120.1
C19 C18 H18 120.1
C20 C19 C18 119.2(2)
C20 C19 H19 120.4
C18 C19 H19 120.4
C19 C20 C8 122.9(2)
C19 C20 H20 118.6
C8 C20 H20 118.6
O3 N2 O2 122.6(2)
O3 N2 C22 117.8(2)
O2 N2 C22 119.5(2)
O4 N3 O5 123.9(2)
O4 N3 C24 118.4(3)
O5 N3 C24 117.7(2)
O7 N4 O6 123.5(2)
O7 N4 C26 118.6(2)
O6 N4 C26 117.8(2)
O1 C21 C22 127.38(18)
O1 C21 C26 120.88(19)
C22 C21 C26 111.67(17)
C23 C22 C21 123.73(18)
C23 C22 N2 116.59(19)
C21 C22 N2 119.68(18)
C22 C23 C24 119.52(19)
C22 C23 H23 120.2
C24 C23 H23 120.2
C25 C24 C23 120.99(18)
C25 C24 N3 119.0(2)
C23 C24 N3 120.0(2)
C26 C25 C24 118.85(19)
C26 C25 H25 120.6
C24 C25 H25 120.6
C25 C26 C21 125.12(18)
C25 C26 N4 117.25(18)
C21 C26 N4 117.63(18)

loop_
_geom_bond_atom_site_label_1
_geom_bond_atom_site_label_2
_geom_bond_distance
N1 C2' 1.420(6)
N1 C1 1.444(4)
N1 C2 1.510(4)
N1 C3' 1.513(6)
N1 C1' 1.519(5)
N1 C3 1.527(4)
N1 H1 0.8702
N1 H1' 0.8705
C1 C4 1.592(4)
C1 H1A 0.9700
C1 H1B 0.9700
C2 H2A 0.9600
C2 H2B 0.9600
C2 H2C 0.9600
C3 H3A 0.9600
C3 H3B 0.9600
C3 H3C 0.9600
C1' C4 1.497(5)
C1' H1'B 0.9700
C1' H1'A 0.9700
C2' H2'A 0.9600
C2' H2'B 0.9600
C2' H2'C 0.9600
C3' H3'A 0.9600
C3' H3'B 0.9600
C3' H3'C 0.9600
C4 C5 1.497(3)
C4 H4B 0.9700
C4 H4A 0.9700
C4 H4'A 0.9700
C4 H4'B 0.9700
C5 C6 1.339(2)
C5 H5 0.9300
C6 C7 1.486(2)
C6 C12 1.489(3)
C7 C17 1.396(3)
C7 C8 1.415(2)
C8 C20 1.394(3)
C8 C9 1.512(3)
C9 C10 1.519(3)
C9 H9A 0.9700
C9 H9B 0.9700
C10 C11 1.503(3)
C10 H10A 0.9700
C10 H10B 0.9700
C11 C16 1.385(3)
C11 C12 1.398(3)
C12 C13 1.390(3)
C13 C14 1.389(3)
C13 H13 0.9300
C14 C15 1.372(4)
C14 H14 0.9300
C15 C16 1.374(4)
C15 H15 0.9300
C16 H16 0.9300
C17 C18 1.376(3)
C17 H17 0.9300
C18 C19 1.377(3)
C18 H18 0.9300
C19 C20 1.366(3)
C19 H19 0.9300
C20 H20 0.9300
O1 C21 1.243(2)
O2 N2 1.228(3)
O3 N2 1.202(3)
O4 N3 1.222(3)
O5 N3 1.233(3)
O6 N4 1.217(3)
O7 N4 1.214(3)
N2 C22 1.451(3)
N3 C24 1.444(3)
N4 C26 1.462(3)
C21 C22 1.434(3)
C21 C26 1.452(3)
C22 C23 1.374(3)
C23 C24 1.383(3)
C23 H23 0.9300
C24 C25 1.378(3)
C25 C26 1.351(3)
C25 H25 0.9300

loop_
_geom_hbond_atom_site_label_D
_geom_hbond_atom_site_label_H
_geom_hbond_atom_site_label_A
_geom_hbond_site_symmetry_A
_geom_hbond_distance_DH
_geom_hbond_distance_HA
_geom_hbond_distance_DA
_geom_hbond_angle_DHA
_geom_hbond_publ_flag
N1^+^ H1 O1^-^ . 0.87 1.87 2.648(2) 149 y
N1^+^ H1' O1^-^ . 0.87 1.88 2.648(3) 146 y
C4 H4A O3 2_556 0.97 2.59 3.343(3) 135 y
C19 H19 O5 2_666 0.93 2.50 3.379(4) 158 y
C14 H14 Cg1 2_565 0.93 2.87 3.667(3) 144 y

loop_
_geom_torsion_atom_site_label_1
_geom_torsion_atom_site_label_2
_geom_torsion_atom_site_label_3
_geom_torsion_atom_site_label_4
_geom_torsion
_geom_torsion_publ_flag
C2 N1 C1 C4 59.4(3) y
C3 N1 C1 C4 -179.4(3) y
C2' N1 C1' C4 -178.9(4) y
C3' N1 C1' C4 -50.3(4) y
N1 C1 C4 C5 55.6(3) y
N1 C1' C4 C5 -64.4(3) y
C1 C4 C5 C6 86.3(3) y
C1' C4 C5 C6 142.7(3) y
C4 C5 C6 C7 -176.72(17) ?
C4 C5 C6 C12 4.2(3) ?
C5 C6 C7 C17 -43.5(2) ?
C12 C6 C7 C17 135.60(18) ?
C5 C6 C7 C8 136.18(19) ?
C11 C12 C6 C7 66.2(2) y
C12 C6 C7 C8 -44.7(2) y
C17 C7 C8 C20 1.0(3) ?
C6 C7 C8 C20 -178.73(16) ?
C17 C7 C8 C9 -178.65(18) ?
C6 C7 C8 C9 1.6(3) y
C20 C8 C9 C10 162.38(19) ?
C7 C8 C9 C10 -18.0(3) y
C8 C9 C10 C11 71.5(2) y
C9 C10 C11 C16 108.2(2) ?
C9 C10 C11 C12 -68.4(2) y
C16 C11 C12 C13 -1.9(3) ?
C10 C11 C12 C13 174.80(18) ?
C16 C11 C12 C6 177.83(19) ?
C10 C11 C12 C6 -5.4(3) y
C5 C6 C12 C13 65.1(2) ?
C7 C6 C12 C13 -114.05(19) ?
C5 C6 C12 C11 -114.7(2) ?
C11 C12 C13 C14 1.0(3) ?
C6 C12 C13 C14 -178.76(17) ?
C12 C13 C14 C15 0.5(3) ?
C13 C14 C15 C16 -1.1(4) ?
C14 C15 C16 C11 0.1(4) ?
C12 C11 C16 C15 1.4(4) ?
C10 C11 C16 C15 -175.2(2) ?
C8 C7 C17 C18 -0.7(3) ?
C6 C7 C17 C18 178.99(18) ?
C7 C17 C18 C19 0.4(3) ?
C17 C18 C19 C20 -0.4(4) ?
C18 C19 C20 C8 0.7(3) ?
C7 C8 C20 C19 -1.0(3) ?
C9 C8 C20 C19 178.7(2) ?
O1 C21 C22 C23 -173.9(2) ?
C26 C21 C22 C23 3.2(3) ?
O1 C21 C22 N2 7.1(3) ?
C26 C21 C22 N2 -175.86(16) ?
O3 N2 C22 C23 4.1(3) ?
O2 N2 C22 C23 -174.0(2) ?
O3 N2 C22 C21 -176.8(2) ?
O2 N2 C22 C21 5.1(3) ?
C21 C22 C23 C24 -0.7(3) ?
N2 C22 C23 C24 178.38(17) ?
C22 C23 C24 C25 -1.3(3) ?
C22 C23 C24 N3 179.81(18) ?
O4 N3 C24 C25 176.3(2) ?
O5 N3 C24 C25 -3.9(3) ?
O4 N3 C24 C23 -4.8(3) ?
O5 N3 C24 C23 175.1(2) ?
C23 C24 C25 C26 0.3(3) ?
N3 C24 C25 C26 179.22(19) ?
C24 C25 C26 C21 2.7(3) ?
C24 C25 C26 N4 -177.2(2) ?
O1 C21 C26 C25 173.0(2) ?
C22 C21 C26 C25 -4.3(3) ?
O1 C21 C26 N4 -7.1(3) ?
C22 C21 C26 N4 175.63(18) ?
O7 N4 C26 C25 139.1(3) ?
O6 N4 C26 C25 -39.6(3) ?
O7 N4 C26 C21 -40.9(3) ?
O6 N4 C26 C21 140.5(2) ?
